data_7006646
loop_
_publ_author_name
'Schneider, Sabine K.'
'Julius, Gerrit R.'
'Loschen, Christoph'
'Raubenheimer, Helgard G.'
'Frenking, Gernot'
'Herrmann, Wolfgang A.'

_publ_section_title
;
 A first structural and theoretical comparison of pyridinylidene-type
 rNHC (remote N-heterocyclic carbene) and NHC complexes of Ni(II)
 obtained by oxidative substitution.
;
_journal_issue 9
_journal_name_full 'Dalton transactions (Cambridge, England : 2003)'
_journal_page_first 1226
_journal_page_last 1233
_journal_paper_doi 10.1039/b512419k
_journal_year 2006
_chemical_formula_moiety 'C41 H38 Cl N2 Ni P2, 2(C H2 Cl2), B F4'
_chemical_formula_sum 'C43 H42 B Cl5 F4 N2 Ni P2'
_chemical_formula_weight 971.50
_chemical_name_systematic
;
?
;
_space_group_IT_number 4
_symmetry_cell_setting monoclinic
_symmetry_space_group_name_Hall 'P 2yb'
_symmetry_space_group_name_H-M 'P 1 21 1'
_atom_sites_solution_hydrogens geom
_atom_sites_solution_primary direct
_atom_sites_solution_secondary difmap
_audit_creation_method SHELXL-97
_cell_angle_alpha 90.00
_cell_angle_beta 94.326(2)
_cell_angle_gamma 90.00
_cell_formula_units_Z 2
_cell_length_a 9.0700(7)
_cell_length_b 21.5846(17)
_cell_length_c 11.4543(9)
_cell_measurement_reflns_used 3341
_cell_measurement_temperature 100(2)
_cell_measurement_theta_max 24.70
_cell_measurement_theta_min 2.25
_cell_volume 2236.0(3)
_computing_cell_refinement 'SAINT (Bruker, 2002)'
_computing_data_collection 'SMART (Bruker, 2001)'
_computing_data_reduction SAINT
_computing_molecular_graphics 'ORTEP3 for Windows (Farrugia, 1997)'
_computing_publication_material 'SHELXL-97 (Sheldrick, 1997)'
_computing_structure_refinement 'SHELXL-97 (Sheldrick, 1997)'
_computing_structure_solution 'SHELXS-97 (Sheldrick, 1997)'
_diffrn_ambient_temperature 100(2)
_diffrn_measured_fraction_theta_full 0.997
_diffrn_measured_fraction_theta_max 0.997
_diffrn_measurement_device_type 'Bruker APEX CCD area-detector'
_diffrn_measurement_method \w
_diffrn_radiation_monochromator graphite
_diffrn_radiation_source 'fine-focus sealed tube'
_diffrn_radiation_type MoK\a
_diffrn_radiation_wavelength 0.71073
_diffrn_reflns_av_R_equivalents 0.0367
_diffrn_reflns_av_sigmaI/netI 0.0612
_diffrn_reflns_limit_h_max 11
_diffrn_reflns_limit_h_min -8
_diffrn_reflns_limit_k_max 21
_diffrn_reflns_limit_k_min -26
_diffrn_reflns_limit_l_max 13
_diffrn_reflns_limit_l_min -13
_diffrn_reflns_number 12489
_diffrn_reflns_theta_full 25.68
_diffrn_reflns_theta_max 25.68
_diffrn_reflns_theta_min 2.44
_exptl_absorpt_coefficient_mu 0.854
_exptl_absorpt_correction_T_max 0.9194
_exptl_absorpt_correction_T_min 0.6312
_exptl_absorpt_correction_type multi-scan
_exptl_absorpt_process_details 'SADABS, Blessing, Acta Cryst. A51 (1995) 33-38'
_exptl_crystal_colour yellow
_exptl_crystal_density_diffrn 1.443
_exptl_crystal_density_method 'not measured'
_exptl_crystal_description block
_exptl_crystal_F_000 996
_exptl_crystal_size_max 0.20
_exptl_crystal_size_mid 0.15
_exptl_crystal_size_min 0.10
_refine_diff_density_max 1.421
_refine_diff_density_min -1.934
_refine_diff_density_rms 0.094
_refine_ls_abs_structure_details 'Flack H D (1983), Acta Cryst. A39, 876-881'
_refine_ls_abs_structure_Flack 0.05(2)
_refine_ls_extinction_method none
_refine_ls_goodness_of_fit_ref 1.034
_refine_ls_hydrogen_treatment constr
_refine_ls_matrix_type full
_refine_ls_number_parameters 516
_refine_ls_number_reflns 6454
_refine_ls_number_restraints 1
_refine_ls_restrained_S_all 1.034
_refine_ls_R_factor_all 0.0607
_refine_ls_R_factor_gt 0.0544
_refine_ls_shift/su_max 0.000
_refine_ls_shift/su_mean 0.000
_refine_ls_structure_factor_coef Fsqd
_refine_ls_weighting_details 'calc w=1/[\s^2^(Fo^2^)+(0.0654P)^2^+3.6111P] where P=(Fo^2^+2Fc^2^)/3'
_refine_ls_weighting_scheme calc
_refine_ls_wR_factor_gt 0.1284
_refine_ls_wR_factor_ref 0.1326
_reflns_number_gt 5849
_reflns_number_total 6454
_reflns_threshold_expression >2sigma(I)
_cod_data_source_file b512419k.txt
_cod_data_source_block 12
_cod_original_sg_symbol_H-M P2(1)
_cod_database_code 7006646

loop_
_symmetry_equiv_pos_as_xyz
'x, y, z'
'-x, y+1/2, -z'

loop_
_atom_site_label
_atom_site_type_symbol
_atom_site_fract_x
_atom_site_fract_y
_atom_site_fract_z
_atom_site_U_iso_or_equiv
_atom_site_adp_type
_atom_site_occupancy
_atom_site_symmetry_multiplicity
_atom_site_calc_flag
_atom_site_refinement_flags
_atom_site_disorder_assembly
_atom_site_disorder_group
Ni1 Ni 0.88731(7) 1.00081(3) 0.88346(5) 0.01350(16) Uani 1 1 d . . .
P2 P 0.83449(14) 0.99628(8) 0.69019(11) 0.0162(3) Uani 1 1 d . . .
P1 P 0.94388(14) 1.00558(8) 1.07668(11) 0.0148(3) Uani 1 1 d . . .
Cl1 Cl 1.11339(14) 0.96948(7) 0.86337(12) 0.0186(3) Uani 1 1 d . . .
C21 C 1.0673(6) 1.0693(3) 1.1194(5) 0.0195(13) Uani 1 1 d . . .
N2 N 0.6570(5) 1.0929(2) 0.8954(4) 0.0161(10) Uani 1 1 d . . .
C51 C 0.9052(6) 1.0662(3) 0.6223(5) 0.0170(13) Uani 1 1 d . . .
C3 C 0.5094(6) 1.0993(3) 0.9147(5) 0.0206(13) Uani 1 1 d . . .
H3 H 0.4544 1.1368 0.9151 0.025 Uiso 1 1 calc R . .
N1 N 0.5742(4) 1.0021(3) 0.9238(4) 0.0157(9) Uani 1 1 d . . .
C1 C 0.6983(6) 1.0337(3) 0.9007(5) 0.0153(12) Uani 1 1 d . . .
C11 C 0.7907(6) 1.0167(3) 1.1706(5) 0.0174(13) Uani 1 1 d . . .
C62 C 0.5709(8) 0.9353(4) 0.6202(6) 0.0330(17) Uani 1 1 d . . .
H62 H 0.6286 0.8986 0.6248 0.040 Uiso 1 1 calc R . .
C4 C 0.7546(6) 1.1458(3) 0.8714(5) 0.0199(13) Uani 1 1 d . . .
H4C H 0.7675 1.1478 0.7873 0.030 Uiso 1 1 calc R . .
H4B H 0.8511 1.1402 0.9146 0.030 Uiso 1 1 calc R . .
H4A H 0.7096 1.1844 0.8965 0.030 Uiso 1 1 calc R . .
C61 C 0.6370(6) 0.9933(3) 0.6403(4) 0.0209(13) Uani 1 1 d . . .
C63 C 0.4194(9) 0.9326(4) 0.5934(7) 0.046(2) Uani 1 1 d . . .
H63 H 0.3723 0.8937 0.5796 0.055 Uiso 1 1 calc R . .
C2 C 0.4594(6) 1.0420(3) 0.9329(5) 0.0220(13) Uani 1 1 d . . .
H2 H 0.3615 1.0311 0.9492 0.026 Uiso 1 1 calc R . .
C41 C 0.9156(7) 0.9316(3) 0.6143(5) 0.0185(13) Uani 1 1 d . . .
C31 C 1.0382(6) 0.9345(3) 1.1258(5) 0.0165(13) Uani 1 1 d . . .
C66 C 0.5518(7) 1.0473(4) 0.6337(5) 0.0273(15) Uani 1 1 d . . .
H66 H 0.5967 1.0865 0.6482 0.033 Uiso 1 1 calc R . .
C65 C 0.4002(8) 1.0428(4) 0.6055(6) 0.040(2) Uani 1 1 d . . .
H65 H 0.3415 1.0793 0.5995 0.047 Uiso 1 1 calc R . .
C64 C 0.3362(7) 0.9868(4) 0.5867(6) 0.046(2) Uani 1 1 d . . .
H64 H 0.2324 0.9844 0.5685 0.056 Uiso 1 1 calc R . .
C55 C 0.9021(7) 1.1407(3) 0.4657(6) 0.0272(15) Uani 1 1 d . . .
H55 H 0.8619 1.1554 0.3918 0.033 Uiso 1 1 calc R . .
C16 C 0.7277(6) 0.9697(3) 1.2307(5) 0.0195(12) Uani 1 1 d . . .
H16 H 0.7685 0.9292 1.2296 0.023 Uiso 1 1 calc R . .
C56 C 0.8443(7) 1.0882(3) 0.5145(5) 0.0206(13) Uani 1 1 d . . .
H56 H 0.7633 1.0672 0.4748 0.025 Uiso 1 1 calc R . .
C54 C 1.0184(7) 1.1717(3) 0.5246(6) 0.0247(14) Uani 1 1 d . . .
H54 H 1.0566 1.2082 0.4916 0.030 Uiso 1 1 calc R . .
C46 C 0.9445(7) 0.9374(3) 0.4979(5) 0.0228(13) Uani 1 1 d . . .
H46 H 0.9190 0.9748 0.4576 0.027 Uiso 1 1 calc R . .
C53 C 1.0799(7) 1.1501(3) 0.6311(6) 0.0248(14) Uani 1 1 d . . .
H53 H 1.1599 1.1717 0.6710 0.030 Uiso 1 1 calc R . .
C24 C 1.2425(7) 1.1708(3) 1.1878(6) 0.0290(15) Uani 1 1 d . . .
H24 H 1.3017 1.2056 1.2111 0.035 Uiso 1 1 calc R . .
C45 C 1.0096(8) 0.8900(3) 0.4391(6) 0.0268(15) Uani 1 1 d . . .
H45 H 1.0296 0.8946 0.3593 0.032 Uiso 1 1 calc R . .
C5 C 0.5632(7) 0.9349(3) 0.9366(6) 0.0249(14) Uani 1 1 d . . .
H5A H 0.4819 0.9193 0.8834 0.037 Uiso 1 1 calc R . .
H5B H 0.5441 0.9248 1.0175 0.037 Uiso 1 1 calc R . .
H5C H 0.6561 0.9156 0.9175 0.037 Uiso 1 1 calc R . .
C32 C 1.1874(6) 0.9342(3) 1.1683(5) 0.0195(12) Uani 1 1 d . . .
H32 H 1.2403 0.9720 1.1781 0.023 Uiso 1 1 calc R . .
C13 C 0.6067(7) 1.0872(3) 1.2348(5) 0.0277(15) Uani 1 1 d . . .
H13 H 0.5649 1.1276 1.2356 0.033 Uiso 1 1 calc R . .
C44 C 1.0451(7) 0.8355(3) 0.4989(6) 0.0284(15) Uani 1 1 d . . .
H44 H 1.0922 0.8029 0.4602 0.034 Uiso 1 1 calc R . .
C15 C 0.6040(6) 0.9810(3) 1.2932(5) 0.0210(13) Uani 1 1 d . . .
H15 H 0.5617 0.9483 1.3351 0.025 Uiso 1 1 calc R . .
C34 C 1.1815(7) 0.8237(3) 1.1838(6) 0.0283(15) Uani 1 1 d . . .
H34 H 1.2298 0.7858 1.2054 0.034 Uiso 1 1 calc R . .
C25 C 1.2048(7) 1.1605(3) 1.0712(6) 0.0271(15) Uani 1 1 d . . .
H25 H 1.2376 1.1881 1.0140 0.032 Uiso 1 1 calc R . .
C23 C 1.1952(7) 1.1309(3) 1.2718(6) 0.0305(16) Uani 1 1 d . . .
H23 H 1.2245 1.1378 1.3521 0.037 Uiso 1 1 calc R . .
C52 C 1.0246(6) 1.0970(3) 0.6793(5) 0.0204(13) Uani 1 1 d . . .
H52 H 1.0682 1.0815 0.7515 0.025 Uiso 1 1 calc R . .
C43 C 1.0132(7) 0.8279(3) 0.6133(6) 0.0277(15) Uani 1 1 d . . .
H43 H 1.0329 0.7895 0.6516 0.033 Uiso 1 1 calc R . .
C33 C 1.2569(7) 0.8787(3) 1.1957(5) 0.0241(14) Uani 1 1 d . . .
H33 H 1.3584 0.8786 1.2231 0.029 Uiso 1 1 calc R . .
C35 C 1.0331(7) 0.8234(3) 1.1399(6) 0.0247(14) Uani 1 1 d . . .
H35 H 0.9810 0.7854 1.1307 0.030 Uiso 1 1 calc R . .
C14 C 0.5432(6) 1.0395(3) 1.2942(5) 0.0248(14) Uani 1 1 d . . .
H14 H 0.4580 1.0471 1.3355 0.030 Uiso 1 1 calc R . .
C36 C 0.9624(7) 0.8785(3) 1.1101(5) 0.0212(13) Uani 1 1 d . . .
H36 H 0.8624 0.8782 1.0789 0.025 Uiso 1 1 calc R . .
C26 C 1.1183(7) 1.1095(3) 1.0372(6) 0.0234(14) Uani 1 1 d . . .
H26 H 1.0937 1.1021 0.9563 0.028 Uiso 1 1 calc R . .
C12 C 0.7303(6) 1.0766(3) 1.1746(5) 0.0212(13) Uani 1 1 d . . .
H12 H 0.7746 1.1099 1.1356 0.025 Uiso 1 1 calc R . .
C22 C 1.1056(6) 1.0809(3) 1.2398(5) 0.0217(13) Uani 1 1 d . . .
H22 H 1.0699 1.0546 1.2979 0.026 Uiso 1 1 calc R . .
C42 C 0.95393(13) 0.87521(6) 0.67147(10) 0.0268(15) Uani 1 1 d . . .
H42 H 0.9378 0.8704 0.7520 0.032 Uiso 1 1 calc R . .
Cl3 Cl 1.11982(13) 0.74488(6) 0.87749(10) 0.0388(4) Uani 1 1 d R . .
Cl5 Cl 1.37032(13) 0.72098(6) 0.44350(10) 0.0618(7) Uani 1 1 d R . .
Cl2 Cl 1.38423(13) 0.77928(6) 0.75988(10) 0.0505(5) Uani 1 1 d R . .
Cl4 Cl 1.6557(2) 0.77314(14) 0.5325(3) 0.0757(8) Uani 1 1 d . . .
F4 F 1.3860(4) 1.33223(18) 0.8080(4) 0.0381(10) Uani 1 1 d . . .
F3 F 1.2918(4) 1.23529(19) 0.8291(3) 0.0381(10) Uani 1 1 d . . .
F2 F 1.3354(5) 1.29763(19) 0.9865(3) 0.0380(10) Uani 1 1 d . . .
F1 F 1.5254(4) 1.2562(2) 0.8949(4) 0.0466(11) Uani 1 1 d . . .
B1 B 1.3834(7) 1.2808(3) 0.8790(6) 0.0218(15) Uani 1 1 d . . .
C6 C 1.2655(9) 0.7988(4) 0.8710(7) 0.0403(18) Uani 1 1 d . . .
H6B H 1.3236 0.8000 0.9477 0.048 Uiso 1 1 calc R . .
H6A H 1.2236 0.8406 0.8553 0.048 Uiso 1 1 calc R . .
C7 C 1.5245(10) 0.7656(5) 0.4154(7) 0.057(2) Uani 1 1 d . . .
H7A H 1.5723 0.7468 0.3491 0.068 Uiso 1 1 calc R . .
H7B H 1.4903 0.8075 0.3908 0.068 Uiso 1 1 calc R . .

loop_
_atom_site_aniso_label
_atom_site_aniso_U_11
_atom_site_aniso_U_22
_atom_site_aniso_U_33
_atom_site_aniso_U_23
_atom_site_aniso_U_13
_atom_site_aniso_U_12
Ni1 0.0099(3) 0.0159(4) 0.0149(3) -0.0007(3) 0.0015(2) 0.0004(3)
P2 0.0128(6) 0.0200(8) 0.0160(6) -0.0018(7) 0.0018(5) -0.0022(7)
P1 0.0123(6) 0.0158(8) 0.0165(6) -0.0017(7) 0.0016(5) 0.0003(6)
Cl1 0.0107(6) 0.0254(8) 0.0199(7) -0.0047(6) 0.0027(5) 0.0026(6)
C21 0.012(3) 0.018(3) 0.029(3) -0.001(3) 0.006(2) 0.008(2)
N2 0.014(2) 0.018(3) 0.017(2) 0.002(2) 0.0034(19) 0.0040(19)
C51 0.015(3) 0.013(3) 0.023(3) -0.006(2) 0.008(2) 0.003(2)
C3 0.013(3) 0.025(3) 0.024(3) -0.003(3) 0.000(2) 0.008(2)
N1 0.013(2) 0.017(2) 0.017(2) 0.002(2) 0.0007(17) 0.000(2)
C1 0.014(3) 0.015(3) 0.017(3) 0.007(2) -0.001(2) -0.002(2)
C11 0.010(2) 0.024(4) 0.018(3) -0.008(2) -0.003(2) -0.001(2)
C62 0.025(4) 0.045(5) 0.029(4) -0.003(3) 0.002(3) -0.009(3)
C4 0.023(3) 0.013(3) 0.023(3) 0.000(3) 0.002(2) 0.002(2)
C61 0.013(3) 0.039(4) 0.010(2) -0.001(3) -0.003(2) 0.001(3)
C63 0.038(4) 0.061(6) 0.038(4) 0.005(4) -0.001(4) -0.025(4)
C2 0.010(3) 0.035(4) 0.021(3) -0.002(3) 0.002(2) -0.003(3)
C41 0.017(3) 0.014(3) 0.025(3) -0.004(3) 0.001(2) -0.004(2)
C31 0.010(3) 0.028(4) 0.012(3) 0.002(3) 0.005(2) 0.004(2)
C66 0.022(3) 0.040(4) 0.020(3) -0.004(3) 0.003(3) -0.002(3)
C65 0.021(4) 0.072(6) 0.026(4) 0.005(4) 0.002(3) 0.012(4)
C64 0.012(3) 0.087(8) 0.041(4) -0.007(4) 0.006(3) -0.006(4)
C55 0.029(3) 0.027(4) 0.026(3) 0.006(3) 0.002(3) 0.008(3)
C16 0.019(3) 0.020(3) 0.019(3) 0.001(3) 0.000(2) -0.001(3)
C56 0.021(3) 0.018(3) 0.024(3) -0.001(3) 0.003(2) -0.002(2)
C54 0.026(3) 0.011(3) 0.038(4) 0.003(3) 0.009(3) -0.003(3)
C46 0.028(3) 0.020(3) 0.021(3) 0.001(3) 0.006(3) 0.003(3)
C53 0.017(3) 0.027(4) 0.031(4) -0.011(3) 0.007(3) -0.010(3)
C24 0.022(3) 0.027(4) 0.039(4) -0.013(3) 0.004(3) -0.005(3)
C45 0.035(4) 0.025(4) 0.022(3) -0.003(3) 0.008(3) 0.002(3)
C5 0.025(3) 0.025(4) 0.024(3) 0.005(3) 0.002(3) -0.007(3)
C32 0.019(3) 0.020(3) 0.019(3) -0.005(3) 0.000(2) -0.004(2)
C13 0.027(3) 0.033(4) 0.024(3) -0.008(3) 0.005(3) 0.009(3)
C44 0.028(3) 0.025(4) 0.032(4) -0.007(3) 0.005(3) -0.005(3)
C15 0.022(3) 0.018(3) 0.024(3) -0.002(2) 0.002(2) -0.007(2)
C34 0.026(3) 0.027(4) 0.033(4) 0.001(3) 0.008(3) 0.009(3)
C25 0.018(3) 0.018(3) 0.047(4) -0.003(3) 0.015(3) -0.002(2)
C23 0.020(3) 0.040(4) 0.031(4) -0.014(3) -0.002(3) 0.000(3)
C52 0.017(3) 0.024(4) 0.020(3) -0.008(3) 0.001(2) 0.000(2)
C43 0.037(4) 0.019(3) 0.026(3) -0.002(3) -0.006(3) 0.003(3)
C33 0.018(3) 0.029(4) 0.025(3) -0.001(3) 0.000(3) 0.006(3)
C35 0.024(3) 0.017(3) 0.033(4) -0.003(3) 0.008(3) 0.002(3)
C14 0.012(3) 0.044(4) 0.019(3) -0.010(3) 0.002(2) 0.003(3)
C36 0.017(3) 0.024(3) 0.024(3) 0.001(3) 0.005(3) 0.000(2)
C26 0.021(3) 0.021(3) 0.028(3) -0.008(3) 0.005(3) 0.000(2)
C12 0.020(3) 0.024(3) 0.019(3) 0.000(3) 0.001(2) 0.003(2)
C22 0.014(3) 0.023(3) 0.028(3) -0.006(3) 0.002(2) -0.001(2)
C42 0.033(4) 0.030(4) 0.016(3) 0.002(3) -0.005(3) -0.002(3)
Cl3 0.0514(11) 0.0345(10) 0.0302(8) 0.0081(8) 0.0005(8) -0.0065(8)
Cl5 0.0649(15) 0.0635(16) 0.0575(13) -0.0073(12) 0.0076(12) -0.0251(12)
Cl2 0.0411(11) 0.0621(14) 0.0487(11) 0.0039(11) 0.0056(9) 0.0088(10)
Cl4 0.0355(11) 0.086(2) 0.103(2) -0.0387(16) -0.0153(12) 0.0055(12)
F4 0.042(2) 0.023(2) 0.051(2) 0.0064(19) 0.0149(19) 0.0037(17)
F3 0.040(2) 0.035(2) 0.038(2) -0.0038(19) -0.0013(18) -0.0130(19)
F2 0.050(3) 0.031(2) 0.034(2) -0.0055(18) 0.0062(19) 0.0023(18)
F1 0.021(2) 0.038(3) 0.080(3) 0.004(2) 0.001(2) 0.0060(18)
B1 0.020(3) 0.013(3) 0.033(4) 0.000(3) 0.005(3) 0.002(3)
C6 0.045(4) 0.035(4) 0.040(4) -0.003(3) -0.007(4) -0.010(3)
C7 0.061(6) 0.060(6) 0.050(5) 0.015(5) 0.002(4) -0.017(5)

loop_
_atom_type_symbol
_atom_type_description
_atom_type_scat_dispersion_real
_atom_type_scat_dispersion_imag
_atom_type_scat_source
C C 0.0033 0.0016 'International Tables Vol C Tables 4.2.6.8 and 6.1.1.4'
H H 0.0000 0.0000 'International Tables Vol C Tables 4.2.6.8 and 6.1.1.4'
B B 0.0013 0.0007 'International Tables Vol C Tables 4.2.6.8 and 6.1.1.4'
N N 0.0061 0.0033 'International Tables Vol C Tables 4.2.6.8 and 6.1.1.4'
F F 0.0171 0.0103 'International Tables Vol C Tables 4.2.6.8 and 6.1.1.4'
P P 0.1023 0.0942 'International Tables Vol C Tables 4.2.6.8 and 6.1.1.4'
Cl Cl 0.1484 0.1585 'International Tables Vol C Tables 4.2.6.8 and 6.1.1.4'
Ni Ni 0.3393 1.1124 'International Tables Vol C Tables 4.2.6.8 and 6.1.1.4'

loop_
_geom_angle_atom_site_label_1
_geom_angle_atom_site_label_2
_geom_angle_atom_site_label_3
_geom_angle
_geom_angle_site_symmetry_1
_geom_angle_site_symmetry_3
_geom_angle_publ_flag
C1 Ni1 Cl1 175.81(18) . . ?
C1 Ni1 P2 89.51(17) . . ?
Cl1 Ni1 P2 90.85(5) . . ?
C1 Ni1 P1 91.24(17) . . ?
Cl1 Ni1 P1 88.36(5) . . ?
P2 Ni1 P1 179.12(6) . . ?
C41 P2 C51 105.1(2) . . ?
C41 P2 C61 104.1(3) . . ?
C51 P2 C61 105.1(3) . . ?
C41 P2 Ni1 116.2(2) . . ?
C51 P2 Ni1 109.2(2) . . ?
C61 P2 Ni1 116.14(17) . . ?
C21 P1 C31 106.8(3) . . ?
C21 P1 C11 102.8(3) . . ?
C31 P1 C11 106.7(3) . . ?
C21 P1 Ni1 113.1(2) . . ?
C31 P1 Ni1 109.5(2) . . ?
C11 P1 Ni1 117.31(18) . . ?
C26 C21 C22 118.7(6) . . ?
C26 C21 P1 121.4(5) . . ?
C22 C21 P1 119.8(5) . . ?
C1 N2 C3 111.2(5) . . ?
C1 N2 C4 125.3(5) . . ?
C3 N2 C4 123.5(5) . . ?
C52 C51 C56 119.6(6) . . ?
C52 C51 P2 118.6(5) . . ?
C56 C51 P2 121.7(5) . . ?
C2 C3 N2 106.0(5) . . ?
C2 C3 H3 127.0 . . ?
N2 C3 H3 127.0 . . ?
C1 N1 C2 110.3(5) . . ?
C1 N1 C5 125.5(5) . . ?
C2 N1 C5 124.1(5) . . ?
N2 C1 N1 104.8(5) . . ?
N2 C1 Ni1 127.8(4) . . ?
N1 C1 Ni1 127.3(4) . . ?
C16 C11 C12 119.0(5) . . ?
C16 C11 P1 123.9(5) . . ?
C12 C11 P1 116.9(4) . . ?
C63 C62 C61 118.7(8) . . ?
C63 C62 H62 120.7 . . ?
C61 C62 H62 120.7 . . ?
N2 C4 H4C 109.5 . . ?
N2 C4 H4B 109.5 . . ?
H4C C4 H4B 109.5 . . ?
N2 C4 H4A 109.5 . . ?
H4C C4 H4A 109.5 . . ?
H4B C4 H4A 109.5 . . ?
C66 C61 C62 120.5(6) . . ?
C66 C61 P2 120.7(5) . . ?
C62 C61 P2 118.5(5) . . ?
C62 C63 C64 120.0(8) . . ?
C62 C63 H63 120.0 . . ?
C64 C63 H63 120.0 . . ?
C3 C2 N1 107.6(5) . . ?
C3 C2 H2 126.2 . . ?
N1 C2 H2 126.2 . . ?
C46 C41 C42 117.8(5) . . ?
C46 C41 P2 120.0(5) . . ?
C42 C41 P2 122.1(4) . . ?
C36 C31 C32 119.5(6) . . ?
C36 C31 P1 118.3(4) . . ?
C32 C31 P1 121.9(5) . . ?
C65 C66 C61 119.2(7) . . ?
C65 C66 H66 120.4 . . ?
C61 C66 H66 120.4 . . ?
C64 C65 C66 120.3(8) . . ?
C64 C65 H65 119.9 . . ?
C66 C65 H65 119.9 . . ?
C65 C64 C63 121.3(6) . . ?
C65 C64 H64 119.4 . . ?
C63 C64 H64 119.4 . . ?
C54 C55 C56 119.8(6) . . ?
C54 C55 H55 120.1 . . ?
C56 C55 H55 120.1 . . ?
C11 C16 C15 120.6(6) . . ?
C11 C16 H16 119.7 . . ?
C15 C16 H16 119.7 . . ?
C55 C56 C51 119.9(6) . . ?
C55 C56 H56 120.0 . . ?
C51 C56 H56 120.0 . . ?
C55 C54 C53 120.7(6) . . ?
C55 C54 H54 119.6 . . ?
C53 C54 H54 119.6 . . ?
C45 C46 C41 121.4(6) . . ?
C45 C46 H46 119.3 . . ?
C41 C46 H46 119.3 . . ?
C52 C53 C54 119.8(6) . . ?
C52 C53 H53 120.1 . . ?
C54 C53 H53 120.1 . . ?
C25 C24 C23 120.6(6) . . ?
C25 C24 H24 119.7 . . ?
C23 C24 H24 119.7 . . ?
C46 C45 C44 118.6(6) . . ?
C46 C45 H45 120.7 . . ?
C44 C45 H45 120.7 . . ?
N1 C5 H5A 109.5 . . ?
N1 C5 H5B 109.5 . . ?
H5A C5 H5B 109.5 . . ?
N1 C5 H5C 109.5 . . ?
H5A C5 H5C 109.5 . . ?
H5B C5 H5C 109.5 . . ?
C33 C32 C31 119.7(6) . . ?
C33 C32 H32 120.1 . . ?
C31 C32 H32 120.1 . . ?
C12 C13 C14 120.5(6) . . ?
C12 C13 H13 119.8 . . ?
C14 C13 H13 119.8 . . ?
C43 C44 C45 121.0(6) . . ?
C43 C44 H44 119.5 . . ?
C45 C44 H44 119.5 . . ?
C14 C15 C16 120.0(5) . . ?
C14 C15 H15 120.0 . . ?
C16 C15 H15 120.0 . . ?
C33 C34 C35 119.8(6) . . ?
C33 C34 H34 120.1 . . ?
C35 C34 H34 120.1 . . ?
C24 C25 C26 119.7(6) . . ?
C24 C25 H25 120.2 . . ?
C26 C25 H25 120.2 . . ?
C22 C23 C24 120.5(6) . . ?
C22 C23 H23 119.7 . . ?
C24 C23 H23 119.7 . . ?
C53 C52 C51 120.1(6) . . ?
C53 C52 H52 119.9 . . ?
C51 C52 H52 119.9 . . ?
C42 C43 C44 120.0(6) . . ?
C42 C43 H43 120.0 . . ?
C44 C43 H43 120.0 . . ?
C34 C33 C32 120.9(6) . . ?
C34 C33 H33 119.5 . . ?
C32 C33 H33 119.5 . . ?
C36 C35 C34 120.1(6) . . ?
C36 C35 H35 119.9 . . ?
C34 C35 H35 119.9 . . ?
C15 C14 C13 119.8(5) . . ?
C15 C14 H14 120.1 . . ?
C13 C14 H14 120.1 . . ?
C35 C36 C31 119.9(6) . . ?
C35 C36 H36 120.0 . . ?
C31 C36 H36 120.0 . . ?
C21 C26 C25 121.0(6) . . ?
C21 C26 H26 119.5 . . ?
C25 C26 H26 119.5 . . ?
C13 C12 C11 120.1(6) . . ?
C13 C12 H12 119.9 . . ?
C11 C12 H12 119.9 . . ?
C23 C22 C21 119.5(6) . . ?
C23 C22 H22 120.3 . . ?
C21 C22 H22 120.3 . . ?
C43 C42 C41 121.0(4) . . ?
C43 C42 H42 119.5 . . ?
C41 C42 H42 119.5 . . ?
F4 B1 F3 111.4(5) . . ?
F4 B1 F2 109.6(5) . . ?
F3 B1 F2 109.5(5) . . ?
F4 B1 F1 109.1(5) . . ?
F3 B1 F1 107.7(5) . . ?
F2 B1 F1 109.5(5) . . ?
Cl3 C6 Cl2 111.6(4) . . ?
Cl3 C6 H6B 109.3 . . ?
Cl2 C6 H6B 109.3 . . ?
Cl3 C6 H6A 109.3 . . ?
Cl2 C6 H6A 109.3 . . ?
H6B C6 H6A 108.0 . . ?
Cl4 C7 Cl5 115.0(5) . . ?
Cl4 C7 H7A 108.5 . . ?
Cl5 C7 H7A 108.5 . . ?
Cl4 C7 H7B 108.5 . . ?
Cl5 C7 H7B 108.5 . . ?
H7A C7 H7B 107.5 . . ?

loop_
_geom_bond_atom_site_label_1
_geom_bond_atom_site_label_2
_geom_bond_distance
_geom_bond_site_symmetry_2
_geom_bond_publ_flag
Ni1 C1 1.880(6) . ?
Ni1 Cl1 2.1878(14) . ?
Ni1 P2 2.2315(15) . ?
Ni1 P1 2.2363(15) . ?
P2 C41 1.829(6) . ?
P2 C51 1.836(6) . ?
P2 C61 1.840(5) . ?
P1 C21 1.817(7) . ?
P1 C31 1.825(6) . ?
P1 C11 1.836(6) . ?
C21 C26 1.386(9) . ?
C21 C22 1.419(8) . ?
N2 C1 1.331(7) . ?
N2 C3 1.380(7) . ?
N2 C4 1.483(7) . ?
C51 C52 1.390(8) . ?
C51 C56 1.398(9) . ?
C3 C2 1.339(9) . ?
C3 H3 0.9500 . ?
N1 C1 1.359(7) . ?
N1 C2 1.361(8) . ?
N1 C5 1.462(8) . ?
C11 C16 1.374(8) . ?
C11 C12 1.407(8) . ?
C62 C63 1.386(10) . ?
C62 C61 1.400(10) . ?
C62 H62 0.9500 . ?
C4 H4C 0.9800 . ?
C4 H4B 0.9800 . ?
C4 H4A 0.9800 . ?
C61 C66 1.396(10) . ?
C63 C64 1.392(12) . ?
C63 H63 0.9500 . ?
C2 H2 0.9500 . ?
C41 C46 1.384(8) . ?
C41 C42 1.412(6) . ?
C31 C36 1.396(9) . ?
C31 C32 1.403(8) . ?
C66 C65 1.391(9) . ?
C66 H66 0.9500 . ?
C65 C64 1.351(12) . ?
C65 H65 0.9500 . ?
C64 H64 0.9500 . ?
C55 C54 1.381(9) . ?
C55 C56 1.384(9) . ?
C55 H55 0.9500 . ?
C16 C15 1.397(8) . ?
C16 H16 0.9500 . ?
C56 H56 0.9500 . ?
C54 C53 1.383(9) . ?
C54 H54 0.9500 . ?
C46 C45 1.382(9) . ?
C46 H46 0.9500 . ?
C53 C52 1.383(9) . ?
C53 H53 0.9500 . ?
C24 C25 1.371(10) . ?
C24 C23 1.384(10) . ?
C24 H24 0.9500 . ?
C45 C44 1.387(10) . ?
C45 H45 0.9500 . ?
C5 H5A 0.9800 . ?
C5 H5B 0.9800 . ?
C5 H5C 0.9800 . ?
C32 C33 1.378(9) . ?
C32 H32 0.9500 . ?
C13 C12 1.379(8) . ?
C13 C14 1.383(10) . ?
C13 H13 0.9500 . ?
C44 C43 1.372(9) . ?
C44 H44 0.9500 . ?
C15 C14 1.379(9) . ?
C15 H15 0.9500 . ?
C34 C33 1.373(9) . ?
C34 C35 1.401(9) . ?
C34 H34 0.9500 . ?
C25 C26 1.391(9) . ?
C25 H25 0.9500 . ?
C23 C22 1.384(9) . ?
C23 H23 0.9500 . ?
C52 H52 0.9500 . ?
C43 C42 1.352(7) . ?
C43 H43 0.9500 . ?
C33 H33 0.9500 . ?
C35 C36 1.381(9) . ?
C35 H35 0.9500 . ?
C14 H14 0.9500 . ?
C36 H36 0.9500 . ?
C26 H26 0.9500 . ?
C12 H12 0.9500 . ?
C22 H22 0.9500 . ?
C42 H42 0.9500 . ?
Cl3 C6 1.767(7) . ?
Cl5 C7 1.748(8) . ?
Cl2 C6 1.779(8) . ?
Cl4 C7 1.732(9) . ?
F4 B1 1.377(8) . ?
F3 B1 1.383(8) . ?
F2 B1 1.385(8) . ?
F1 B1 1.392(8) . ?
C6 H6B 0.9900 . ?
C6 H6A 0.9900 . ?
C7 H7A 0.9900 . ?
C7 H7B 0.9900 . ?

loop_
_geom_torsion_atom_site_label_1
_geom_torsion_atom_site_label_2
_geom_torsion_atom_site_label_3
_geom_torsion_atom_site_label_4
_geom_torsion
_geom_torsion_site_symmetry_1
_geom_torsion_site_symmetry_2
_geom_torsion_site_symmetry_3
_geom_torsion_site_symmetry_4
_geom_torsion_publ_flag
C1 Ni1 P2 C41 -146.1(3) . . . . ?
Cl1 Ni1 P2 C41 38.1(2) . . . . ?
P1 Ni1 P2 C41 64(5) . . . . ?
C1 Ni1 P2 C51 95.3(3) . . . . ?
Cl1 Ni1 P2 C51 -80.5(2) . . . . ?
P1 Ni1 P2 C51 -54(5) . . . . ?
C1 Ni1 P2 C61 -23.2(3) . . . . ?
Cl1 Ni1 P2 C61 161.0(3) . . . . ?
P1 Ni1 P2 C61 -173(100) . . . . ?
C1 Ni1 P1 C21 -104.2(3) . . . . ?
Cl1 Ni1 P1 C21 71.6(2) . . . . ?
P2 Ni1 P1 C21 45(5) . . . . ?
C1 Ni1 P1 C31 136.9(3) . . . . ?
Cl1 Ni1 P1 C31 -47.3(2) . . . . ?
P2 Ni1 P1 C31 -74(5) . . . . ?
C1 Ni1 P1 C11 15.2(3) . . . . ?
Cl1 Ni1 P1 C11 -169.0(2) . . . . ?
P2 Ni1 P1 C11 165(49) . . . . ?
C31 P1 C21 C26 120.4(5) . . . . ?
C11 P1 C21 C26 -127.5(5) . . . . ?
Ni1 P1 C21 C26 -0.1(6) . . . . ?
C31 P1 C21 C22 -63.7(5) . . . . ?
C11 P1 C21 C22 48.4(5) . . . . ?
Ni1 P1 C21 C22 175.9(4) . . . . ?
C41 P2 C51 C52 -99.2(5) . . . . ?
C61 P2 C51 C52 151.2(5) . . . . ?
Ni1 P2 C51 C52 26.0(5) . . . . ?
C41 P2 C51 C56 79.4(5) . . . . ?
C61 P2 C51 C56 -30.1(5) . . . . ?
Ni1 P2 C51 C56 -155.3(4) . . . . ?
C1 N2 C3 C2 0.2(7) . . . . ?
C4 N2 C3 C2 180.0(5) . . . . ?
C3 N2 C1 N1 0.1(6) . . . . ?
C4 N2 C1 N1 -179.7(5) . . . . ?
C3 N2 C1 Ni1 -178.7(4) . . . . ?
C4 N2 C1 Ni1 1.5(8) . . . . ?
C2 N1 C1 N2 -0.3(6) . . . . ?
C5 N1 C1 N2 179.3(5) . . . . ?
C2 N1 C1 Ni1 178.5(4) . . . . ?
C5 N1 C1 Ni1 -1.9(8) . . . . ?
Cl1 Ni1 C1 N2 8(3) . . . . ?
P2 Ni1 C1 N2 -87.3(5) . . . . ?
P1 Ni1 C1 N2 92.2(5) . . . . ?
Cl1 Ni1 C1 N1 -171(2) . . . . ?
P2 Ni1 C1 N1 94.1(5) . . . . ?
P1 Ni1 C1 N1 -86.3(5) . . . . ?
C21 P1 C11 C16 -135.0(5) . . . . ?
C31 P1 C11 C16 -22.8(6) . . . . ?
Ni1 P1 C11 C16 100.3(5) . . . . ?
C21 P1 C11 C12 49.0(5) . . . . ?
C31 P1 C11 C12 161.1(4) . . . . ?
Ni1 P1 C11 C12 -75.8(5) . . . . ?
C63 C62 C61 C66 0.1(9) . . . . ?
C63 C62 C61 P2 174.0(5) . . . . ?
C41 P2 C61 C66 -150.7(5) . . . . ?
C51 P2 C61 C66 -40.5(5) . . . . ?
Ni1 P2 C61 C66 80.3(5) . . . . ?
C41 P2 C61 C62 35.4(5) . . . . ?
C51 P2 C61 C62 145.7(5) . . . . ?
Ni1 P2 C61 C62 -93.6(5) . . . . ?
C61 C62 C63 C64 0.1(11) . . . . ?
N2 C3 C2 N1 -0.4(7) . . . . ?
C1 N1 C2 C3 0.5(7) . . . . ?
C5 N1 C2 C3 -179.2(5) . . . . ?
C51 P2 C41 C46 -31.7(5) . . . . ?
C61 P2 C41 C46 78.5(5) . . . . ?
Ni1 P2 C41 C46 -152.5(4) . . . . ?
C51 P2 C41 C42 146.8(5) . . . . ?
C61 P2 C41 C42 -103.0(4) . . . . ?
Ni1 P2 C41 C42 26.0(5) . . . . ?
C21 P1 C31 C36 176.0(5) . . . . ?
C11 P1 C31 C36 66.7(5) . . . . ?
Ni1 P1 C31 C36 -61.2(5) . . . . ?
C21 P1 C31 C32 -10.0(5) . . . . ?
C11 P1 C31 C32 -119.3(5) . . . . ?
Ni1 P1 C31 C32 112.8(4) . . . . ?
C62 C61 C66 C65 -0.7(9) . . . . ?
P2 C61 C66 C65 -174.4(5) . . . . ?
C61 C66 C65 C64 1.0(10) . . . . ?
C66 C65 C64 C63 -0.8(11) . . . . ?
C62 C63 C64 C65 0.2(11) . . . . ?
C12 C11 C16 C15 1.0(8) . . . . ?
P1 C11 C16 C15 -175.0(4) . . . . ?
C54 C55 C56 C51 -1.0(9) . . . . ?
C52 C51 C56 C55 -0.6(9) . . . . ?
P2 C51 C56 C55 -179.2(5) . . . . ?
C56 C55 C54 C53 1.3(10) . . . . ?
C42 C41 C46 C45 -0.4(9) . . . . ?
P2 C41 C46 C45 178.1(5) . . . . ?
C55 C54 C53 C52 0.0(10) . . . . ?
C41 C46 C45 C44 0.5(10) . . . . ?
C36 C31 C32 C33 -1.0(8) . . . . ?
P1 C31 C32 C33 -174.9(5) . . . . ?
C46 C45 C44 C43 1.6(10) . . . . ?
C11 C16 C15 C14 0.6(9) . . . . ?
C23 C24 C25 C26 0.0(10) . . . . ?
C25 C24 C23 C22 -1.8(10) . . . . ?
C54 C53 C52 C51 -1.6(9) . . . . ?
C56 C51 C52 C53 1.8(9) . . . . ?
P2 C51 C52 C53 -179.5(5) . . . . ?
C45 C44 C43 C42 -3.8(10) . . . . ?
C35 C34 C33 C32 2.0(10) . . . . ?
C31 C32 C33 C34 -1.1(9) . . . . ?
C33 C34 C35 C36 -0.8(10) . . . . ?
C16 C15 C14 C13 -1.2(9) . . . . ?
C12 C13 C14 C15 0.1(9) . . . . ?
C34 C35 C36 C31 -1.2(9) . . . . ?
C32 C31 C36 C35 2.1(9) . . . . ?
P1 C31 C36 C35 176.3(5) . . . . ?
C22 C21 C26 C25 -0.3(9) . . . . ?
P1 C21 C26 C25 175.7(5) . . . . ?
C24 C25 C26 C21 1.1(9) . . . . ?
C14 C13 C12 C11 1.6(9) . . . . ?
C16 C11 C12 C13 -2.1(9) . . . . ?
P1 C11 C12 C13 174.2(5) . . . . ?
C24 C23 C22 C21 2.6(9) . . . . ?
C26 C21 C22 C23 -1.6(8) . . . . ?
P1 C21 C22 C23 -177.6(5) . . . . ?
C44 C43 C42 C41 3.8(8) . . . . ?
C46 C41 C42 C43 -1.7(7) . . . . ?
P2 C41 C42 C43 179.7(4) . . . . ?
